data_2100299
loop_
_publ_author_name
'Hao, Xiang'
'Parkin, Sean'
'Brock, Carolyn Pratt'

_publ_section_title
;
 Three modulation patterns in four related
 [<i>M</i>(H~2~O)~2~(15-crown-5)](NO~3~)~2~ structures
;
_journal_coeditor_code BM5026
_journal_issue 6
_journal_name_full 'Acta Crystallographica Section B'
_journal_page_first 675
_journal_page_last 688
_journal_paper_doi 10.1107/S0108768105026662
_journal_volume 61
_journal_year 2005
_chemical_formula_moiety '(C10 H24 O7 Co 2+), 2(N O3 1-)'
_chemical_formula_sum 'C10 H24 Co N2 O13'
_chemical_formula_weight 439.24
_chemical_name_systematic
;
 diaqua(15-crown-5)cobalt(II) nitrate
;
_space_group_IT_number 76
_symmetry_cell_setting tetragonal
_symmetry_space_group_name_Hall 'P 4w'
_symmetry_space_group_name_H-M 'P 41'
_atom_sites_solution_hydrogens geom
_atom_sites_solution_primary direct
_atom_sites_solution_secondary difmap
_audit_creation_method SHELXL-97
_cell_angle_alpha 90.00
_cell_angle_beta 90.00
_cell_angle_gamma 90.00
_cell_formula_units_Z 8
_cell_length_a 11.306(2)
_cell_length_b 11.306(2)
_cell_length_c 27.041(5)
_cell_measurement_reflns_used 15108
_cell_measurement_temperature 90(2)
_cell_measurement_theta_max 27.48
_cell_measurement_theta_min 1.00
_cell_volume 3456.5(11)
_computing_cell_refinement 'SCALEPACK (Otwinowski & Minor, 1997)'
_computing_data_collection 'COLLECT (Nonius, 1999)'
_computing_data_reduction 'DENZO-SMN (Otwinowski & Minor, 1997)'
_computing_molecular_graphics 'XP in Siemens SHELXTL (Sheldrick, 1994)'
_computing_publication_material
;
SHELX97-2 (Sheldrick, 1997) and local procedures
;
_computing_structure_refinement 'SHELXL-97 (Sheldrick, 1997)'
_computing_structure_solution 'SHELXS-97 (Sheldrick, 1997)'
_diffrn_ambient_temperature 90(2)
_diffrn_detector_area_resol_mean 18
_diffrn_measured_fraction_theta_full 1.000
_diffrn_measured_fraction_theta_max 1.000
_diffrn_measurement_device_type 'Nonius KappaCCD diffractometer'
_diffrn_measurement_method '\w scans at fixed \c = 55\%'
_diffrn_radiation_monochromator graphite
_diffrn_radiation_source 'fine-focus sealed tube'
_diffrn_radiation_type MoK\a
_diffrn_radiation_wavelength 0.71073
_diffrn_reflns_av_R_equivalents 0.1351
_diffrn_reflns_av_sigmaI/netI 0.1065
_diffrn_reflns_limit_h_max 13
_diffrn_reflns_limit_h_min -13
_diffrn_reflns_limit_k_max 13
_diffrn_reflns_limit_k_min -13
_diffrn_reflns_limit_l_max 32
_diffrn_reflns_limit_l_min -32
_diffrn_reflns_number 23271
_diffrn_reflns_theta_full 25.00
_diffrn_reflns_theta_max 25.00
_diffrn_reflns_theta_min 1.51
_diffrn_standards_decay_% <1
_exptl_absorpt_coefficient_mu 1.065
_exptl_absorpt_correction_T_max 0.9487
_exptl_absorpt_correction_T_min 0.7406
_exptl_absorpt_correction_type multi-scan
_exptl_absorpt_process_details 'SCALEPACK (Otwinowski & Minor, 1997)'
_exptl_crystal_colour purple
_exptl_crystal_density_diffrn 1.688
_exptl_crystal_density_method 'not measured'
_exptl_crystal_description plate
_exptl_crystal_F_000 1832
_exptl_crystal_size_max 0.30
_exptl_crystal_size_mid 0.20
_exptl_crystal_size_min 0.05
_refine_diff_density_max 0.308
_refine_diff_density_min -0.324
_refine_ls_abs_structure_details 'Flack H D (1983), Acta Cryst. A39, 876-881'
_refine_ls_abs_structure_Flack -0.004(17)
_refine_ls_extinction_method none
_refine_ls_goodness_of_fit_ref 0.975
_refine_ls_hydrogen_treatment mixed
_refine_ls_matrix_type full
_refine_ls_number_parameters 495
_refine_ls_number_reflns 6076
_refine_ls_number_restraints 13
_refine_ls_restrained_S_all 0.974
_refine_ls_R_factor_all 0.0961
_refine_ls_R_factor_gt 0.0479
_refine_ls_shift/su_max 0.005
_refine_ls_shift/su_mean 0.000
_refine_ls_structure_factor_coef Fsqd
_refine_ls_weighting_details 'calc w=1/[\s^2^(Fo^2^)+(0.0217P)^2^+0.0000P] where P=(Fo^2^+2Fc^2^)/3'
_refine_ls_weighting_scheme calc
_refine_ls_wR_factor_gt 0.0651
_refine_ls_wR_factor_ref 0.0752
_reflns_number_gt 4216
_reflns_number_total 6076
_reflns_threshold_expression >2\s(I)
_cod_data_source_file bm5026.cif
_cod_data_source_block k02099
_cod_original_cell_volume 3456.2(10)
_cod_original_sg_symbol_H-M P4(1)
_cod_database_code 2100299
_cod_database_fobs_code 2100299

loop_
_symmetry_equiv_pos_as_xyz
'x, y, z'
'-x, -y, z+1/2'
'-y, x, z+1/4'
'y, -x, z+3/4'

loop_
_atom_site_label
_atom_site_fract_x
_atom_site_fract_y
_atom_site_fract_z
_atom_site_U_iso_or_equiv
_atom_site_adp_type
_atom_site_calc_flag
_atom_site_refinement_flags
_atom_site_occupancy
_atom_site_disorder_assembly
_atom_site_disorder_group
_atom_site_type_symbol
Co1 0.74184(8) 0.17728(6) 0.11633(3) 0.0178(2) Uani d . 1 . . Co
O11 0.8684(3) 0.0663(3) 0.07610(15) 0.0175(11) Uani d . 1 . . O
O21 0.8871(4) 0.2905(4) 0.08979(16) 0.0248(11) Uani d . 1 . . O
O31 0.6860(3) 0.3663(3) 0.12446(16) 0.0206(11) Uani d . 1 . . O
O41 0.5966(4) 0.1823(3) 0.17108(16) 0.0190(12) Uani d . 1 . . O
O51 0.6683(3) -0.0044(3) 0.12047(16) 0.0170(10) Uani d . 1 . . O
O61 0.6421(4) 0.1816(4) 0.05224(18) 0.0237(12) Uani d D 1 . . O
H1W 0.574(2) 0.169(5) 0.050(2) 0.036 Uiso d D 1 . . H
H2W 0.656(4) 0.232(4) 0.0338(19) 0.036 Uiso d D 1 . . H
O71 0.8430(4) 0.1423(4) 0.17750(17) 0.0226(12) Uani d D 1 . . O
H3W 0.910(2) 0.140(6) 0.174(2) 0.034 Uiso d D 1 . . H
H4W 0.830(5) 0.169(5) 0.2036(13) 0.034 Uiso d D 1 . . H
C11 0.9234(6) 0.1290(6) 0.0360(2) 0.0235(17) Uani d . 1 . . C
H11A 0.8643 0.1502 0.0105 0.028 Uiso calc R 1 . . H
H11B 0.9860 0.0802 0.0206 0.028 Uiso calc R 1 . . H
C21 0.9747(6) 0.2368(5) 0.0588(3) 0.0209(17) Uani d . 1 . . C
H21A 1.0452 0.2156 0.0787 0.025 Uiso calc R 1 . . H
H21B 0.9995 0.2929 0.0327 0.025 Uiso calc R 1 . . H
C31 0.8588(6) 0.4113(6) 0.0799(2) 0.029(2) Uani d . 1 . . C
H31A 0.8191 0.4185 0.0475 0.035 Uiso calc R 1 . . H
H31B 0.9317 0.4597 0.0793 0.035 Uiso calc R 1 . . H
C41 0.7800(6) 0.4518(5) 0.1194(3) 0.0283(18) Uani d . 1 . . C
H41A 0.8242 0.4588 0.1509 0.034 Uiso calc R 1 . . H
H41B 0.7468 0.5304 0.1111 0.034 Uiso calc R 1 . . H
C51 0.6109(5) 0.3884(5) 0.1660(2) 0.0193(16) Uani d . 1 . . C
H51A 0.5681 0.4641 0.1619 0.023 Uiso calc R 1 . . H
H51B 0.6578 0.3922 0.1969 0.023 Uiso calc R 1 . . H
C61 0.5257(5) 0.2870(5) 0.1678(2) 0.0201(17) Uani d . 1 . . C
H61A 0.4731 0.2938 0.1969 0.024 Uiso calc R 1 . . H
H61B 0.4763 0.2853 0.1376 0.024 Uiso calc R 1 . . H
C71 0.5272(6) 0.0770(5) 0.1742(2) 0.0233(17) Uani d . 1 . . C
H71A 0.4655 0.0768 0.1482 0.028 Uiso calc R 1 . . H
H71B 0.4880 0.0718 0.2068 0.028 Uiso calc R 1 . . H
C81 0.6103(5) -0.0261(5) 0.1671(2) 0.0213(17) Uani d . 1 . . C
H81A 0.6688 -0.0297 0.1943 0.026 Uiso calc R 1 . . H
H81B 0.5660 -0.1016 0.1661 0.026 Uiso calc R 1 . . H
C91 0.7569(5) -0.0922(4) 0.1079(2) 0.0166(14) Uani d . 1 . . C
H91A 0.7194 -0.1698 0.1013 0.020 Uiso calc R 1 . . H
H91B 0.8146 -0.1014 0.1351 0.020 Uiso calc R 1 . . H
C101 0.8163(5) -0.0458(5) 0.0623(2) 0.0215(17) Uani d . 1 . . C
H10A 0.8781 -0.1015 0.0508 0.026 Uiso calc R 1 . . H
H10B 0.7580 -0.0347 0.0353 0.026 Uiso calc R 1 . . H
Co2 0.25371(8) 0.66162(6) 0.11134(3) 0.0164(2) Uani d . 1 . . Co
O12 0.1148(3) 0.5511(4) 0.14582(16) 0.0180(11) Uani d . 1 . . O
O22 0.1297(4) 0.7805(3) 0.14925(16) 0.0218(11) Uani d . 1 . . O
O32 0.3129(4) 0.8461(3) 0.10067(17) 0.0335(14) Uani d . 1 . . O
O42 0.3971(4) 0.6622(3) 0.05618(17) 0.0210(12) Uani d . 1 . . O
O52 0.3164(3) 0.4759(3) 0.10343(16) 0.0180(10) Uani d . 1 . . O
O62 0.3513(4) 0.6519(4) 0.17506(16) 0.0184(11) Uani d D 1 . . O
H5W 0.420(2) 0.659(6) 0.172(2) 0.028 Uiso d D 1 . . H
H6W 0.338(4) 0.679(5) 0.2010(13) 0.028 Uiso d D 1 . . H
O72 0.1487(4) 0.6470(4) 0.04890(17) 0.0225(12) Uani d D 1 . . O
H7W 0.080(2) 0.661(5) 0.049(2) 0.034 Uiso d D 1 . . H
H8W 0.170(4) 0.685(5) 0.0255(16) 0.034 Uiso d D 1 . . H
C12 0.0571(6) 0.6094(5) 0.1866(2) 0.0203(17) Uani d . 1 . . C
H12A 0.1115 0.6166 0.2151 0.024 Uiso calc R 1 . . H
H12B -0.0139 0.5646 0.1971 0.024 Uiso calc R 1 . . H
C22 0.0232(6) 0.7287(5) 0.1676(2) 0.0221(18) Uani d . 1 . . C
H22A -0.0362 0.7216 0.1408 0.026 Uiso calc R 1 . . H
H22B -0.0106 0.7776 0.1945 0.026 Uiso calc R 1 . . H
C32 0.1195(6) 0.8910(6) 0.1271(3) 0.042(2) Uani d . 1 . . C
H32A 0.0764 0.9453 0.1495 0.050 Uiso calc R 1 . . H
H32B 0.0736 0.8839 0.0961 0.050 Uiso calc R 1 . . H
C42 0.2362(6) 0.9394(5) 0.1164(4) 0.0408(19) Uani d . 1 . . C
H42A 0.2300 0.9999 0.0900 0.049 Uiso calc R 1 . . H
H42B 0.2689 0.9777 0.1463 0.049 Uiso calc R 1 . . H
C52 0.3868(5) 0.8690(5) 0.0596(3) 0.0258(18) Uani d . 1 . . C
H52A 0.4323 0.9428 0.0648 0.031 Uiso calc R 1 . . H
H52B 0.3388 0.8779 0.0292 0.031 Uiso calc R 1 . . H
C62 0.4682(5) 0.7666(5) 0.0549(2) 0.0184(17) Uani d . 1 . . C
H62A 0.5124 0.7710 0.0233 0.022 Uiso calc R 1 . . H
H62B 0.5258 0.7661 0.0825 0.022 Uiso calc R 1 . . H
C72 0.4639(5) 0.5550(5) 0.0521(3) 0.0190(16) Uani d . 1 . . C
H72A 0.5246 0.5508 0.0784 0.023 Uiso calc R 1 . . H
H72B 0.5038 0.5507 0.0195 0.023 Uiso calc R 1 . . H
C82 0.3769(6) 0.4569(5) 0.0575(2) 0.0217(17) Uani d . 1 . . C
H82A 0.3201 0.4575 0.0296 0.026 Uiso calc R 1 . . H
H82B 0.4181 0.3796 0.0578 0.026 Uiso calc R 1 . . H
C92 0.2216(5) 0.3927(5) 0.1125(3) 0.0210(15) Uani d . 1 . . C
H92A 0.2539 0.3124 0.1180 0.025 Uiso calc R 1 . . H
H92B 0.1671 0.3900 0.0839 0.025 Uiso calc R 1 . . H
C102 0.1585(5) 0.4349(5) 0.1573(2) 0.0191(17) Uani d . 1 . . C
H10C 0.0922 0.3811 0.1656 0.023 Uiso calc R 1 . . H
H10D 0.2131 0.4382 0.1859 0.023 Uiso calc R 1 . . H
N1 0.3449(5) 0.1557(4) 0.0223(2) 0.0202(14) Uani d . 1 . . N
O81 0.3922(4) 0.1122(4) -0.01502(17) 0.0368(14) Uani d . 1 . . O
O91 0.2416(4) 0.1957(5) 0.01948(17) 0.0284(13) Uani d . 1 . . O
O101 0.3998(4) 0.1613(3) 0.06311(16) 0.0195(12) Uani d . 1 . . O
N2 0.1432(5) 0.1497(5) 0.2071(2) 0.0203(14) Uani d . 1 . . N
O82 0.1033(4) 0.0910(5) 0.24162(18) 0.0483(16) Uani d . 1 . . O
O92 0.2439(4) 0.1994(4) 0.21141(16) 0.0259(13) Uani d . 1 . . O
O102 0.0873(4) 0.1600(3) 0.16743(17) 0.0220(12) Uani d . 1 . . O
N3 0.6567(5) 0.6760(4) 0.1985(2) 0.0218(14) Uani d . 1 . . N
O83 0.6195(4) 0.6383(4) 0.23902(17) 0.0278(12) Uani d . 1 . . O
O93 0.7609(4) 0.7118(5) 0.19553(18) 0.0338(13) Uani d . 1 . . O
O103 0.5904(4) 0.6768(4) 0.16133(17) 0.0213(12) Uani d . 1 . . O
N4 0.8504(5) 0.6684(5) 0.0181(2) 0.0184(13) Uani d . 1 . . N
O84 0.8926(4) 0.6084(4) -0.01610(17) 0.0346(13) Uani d . 1 . . O
O94 0.7501(4) 0.7139(4) 0.01418(15) 0.0251(12) Uani d . 1 . . O
O104 0.9070(4) 0.6807(4) 0.05808(17) 0.0197(11) Uani d . 1 . . O

loop_
_atom_site_aniso_label
_atom_site_aniso_U_11
_atom_site_aniso_U_22
_atom_site_aniso_U_33
_atom_site_aniso_U_12
_atom_site_aniso_U_13
_atom_site_aniso_U_23
Co1 0.0181(5) 0.0166(5) 0.0186(6) -0.0009(4) 0.0001(5) 0.0012(5)
O11 0.022(3) 0.013(2) 0.018(3) -0.006(2) 0.002(2) 0.000(2)
O21 0.030(3) 0.015(3) 0.030(3) -0.001(2) 0.016(2) -0.002(2)
O31 0.018(2) 0.018(2) 0.026(3) -0.002(2) 0.004(2) 0.000(2)
O41 0.020(3) 0.013(3) 0.025(3) -0.001(2) 0.005(2) 0.003(2)
O51 0.016(2) 0.017(2) 0.018(3) -0.0010(19) 0.002(2) -0.002(2)
O61 0.016(3) 0.032(3) 0.023(3) -0.002(2) -0.007(2) 0.012(2)
O71 0.014(3) 0.033(3) 0.021(3) 0.006(3) -0.001(2) -0.007(2)
C11 0.028(4) 0.028(4) 0.014(4) 0.005(3) 0.003(3) 0.003(3)
C21 0.024(4) 0.018(4) 0.021(4) -0.002(3) 0.006(3) -0.001(3)
C31 0.034(5) 0.016(4) 0.037(5) -0.004(3) 0.007(4) -0.001(4)
C41 0.037(5) 0.021(4) 0.027(5) -0.008(3) 0.008(4) 0.001(4)
C51 0.025(4) 0.014(4) 0.019(4) 0.001(3) 0.002(3) -0.004(3)
C61 0.018(4) 0.026(4) 0.016(4) 0.010(3) 0.001(3) 0.002(3)
C71 0.026(4) 0.021(4) 0.023(4) 0.003(3) 0.004(3) -0.004(3)
C81 0.022(4) 0.019(4) 0.023(4) -0.001(3) 0.009(3) 0.012(3)
C91 0.017(3) 0.011(3) 0.022(4) 0.000(3) 0.005(3) 0.003(3)
C101 0.022(4) 0.018(4) 0.024(4) -0.002(3) 0.001(3) 0.001(3)
Co2 0.0173(5) 0.0147(5) 0.0173(5) -0.0012(4) 0.0020(4) -0.0005(5)
O12 0.021(3) 0.014(2) 0.019(3) 0.001(2) 0.004(2) 0.002(2)
O22 0.025(3) 0.009(2) 0.031(3) 0.001(2) 0.009(2) 0.009(2)
O32 0.043(3) 0.012(2) 0.045(4) 0.001(2) 0.025(3) 0.004(2)
O42 0.023(3) 0.014(3) 0.026(3) -0.001(2) 0.006(2) -0.002(2)
O52 0.020(2) 0.016(2) 0.018(3) -0.0020(19) 0.004(2) -0.002(2)
O62 0.016(3) 0.022(3) 0.017(3) -0.005(2) 0.000(2) -0.005(2)
O72 0.014(3) 0.031(3) 0.022(3) -0.002(2) -0.001(2) 0.007(2)
C12 0.020(4) 0.025(4) 0.015(4) 0.002(3) 0.002(3) -0.002(3)
C22 0.017(4) 0.030(4) 0.019(4) 0.003(3) 0.012(3) -0.002(4)
C32 0.032(5) 0.031(5) 0.062(6) 0.007(4) 0.018(4) 0.014(4)
C42 0.039(5) 0.020(4) 0.063(5) 0.005(4) 0.026(5) -0.003(5)
C52 0.022(4) 0.017(4) 0.038(5) -0.005(3) 0.003(4) -0.003(3)
C62 0.019(4) 0.023(4) 0.013(4) -0.002(3) -0.001(3) 0.002(3)
C72 0.023(4) 0.012(4) 0.023(4) 0.004(3) 0.004(3) -0.002(3)
C82 0.035(4) 0.014(4) 0.016(4) 0.007(3) 0.007(4) -0.001(3)
C92 0.023(4) 0.016(3) 0.024(4) -0.006(3) 0.005(4) 0.003(4)
C102 0.015(4) 0.016(4) 0.026(4) 0.002(3) -0.003(3) 0.006(3)
N1 0.028(4) 0.015(3) 0.018(4) -0.006(3) 0.002(3) 0.002(3)
O81 0.031(3) 0.053(4) 0.026(3) 0.012(3) 0.003(3) -0.012(3)
O91 0.013(3) 0.043(3) 0.029(3) 0.012(2) -0.009(2) -0.004(3)
O101 0.024(3) 0.023(3) 0.011(3) 0.002(2) -0.003(2) -0.001(2)
N2 0.020(4) 0.016(3) 0.024(4) 0.002(3) 0.005(3) 0.003(3)
O82 0.042(3) 0.072(4) 0.031(4) -0.028(3) -0.007(3) 0.026(3)
O92 0.019(3) 0.030(3) 0.029(3) -0.009(2) -0.001(2) 0.005(3)
O102 0.025(3) 0.024(3) 0.017(3) 0.000(2) -0.011(2) 0.000(2)
N3 0.025(4) 0.013(3) 0.027(4) 0.007(3) 0.008(3) -0.005(3)
O83 0.031(3) 0.042(3) 0.010(3) -0.004(2) 0.007(2) 0.001(2)
O93 0.016(3) 0.048(3) 0.038(3) -0.008(2) -0.006(2) 0.007(3)
O103 0.018(3) 0.026(3) 0.020(3) -0.003(2) -0.010(2) -0.001(2)
N4 0.017(4) 0.019(3) 0.018(4) -0.005(3) -0.002(3) 0.000(3)
O84 0.031(3) 0.047(3) 0.026(3) 0.017(3) 0.000(2) -0.021(3)
O94 0.016(3) 0.031(3) 0.029(3) 0.009(2) -0.003(2) -0.003(3)
O104 0.019(3) 0.025(3) 0.016(3) -0.002(2) -0.007(2) -0.001(2)

loop_
_atom_type_symbol
_atom_type_description
_atom_type_scat_dispersion_real
_atom_type_scat_dispersion_imag
_atom_type_scat_source
C C 0.0033 0.0016 'International Tables Vol C Tables 4.2.6.8 and 6.1.1.4'
H H 0.0000 0.0000 'International Tables Vol C Tables 4.2.6.8 and 6.1.1.4'
N N 0.0061 0.0033 'International Tables Vol C Tables 4.2.6.8 and 6.1.1.4'
O O 0.0106 0.0060 'International Tables Vol C Tables 4.2.6.8 and 6.1.1.4'
Co Co 0.3494 0.9721 'International Tables Vol C Tables 4.2.6.8 and 6.1.1.4'

loop_
_geom_angle_atom_site_label_1
_geom_angle_atom_site_label_2
_geom_angle_atom_site_label_3
_geom_angle
_geom_angle_publ_flag
O71 Co1 O61 170.08(19) no
O71 Co1 O11 85.74(17) no
O61 Co1 O11 87.35(18) no
O71 Co1 O21 87.67(17) no
O61 Co1 O21 96.89(18) no
O11 Co1 O21 71.58(16) no
O71 Co1 O41 83.05(17) no
O61 Co1 O41 98.93(19) no
O11 Co1 O41 146.27(15) no
O21 Co1 O41 139.19(16) no
O71 Co1 O51 89.41(17) no
O61 Co1 O51 81.93(17) no
O11 Co1 O51 74.94(14) no
O21 Co1 O51 146.52(15) no
O41 Co1 O51 73.23(15) no
O71 Co1 O31 105.20(18) no
O61 Co1 O31 84.62(17) no
O11 Co1 O31 141.15(15) no
O21 Co1 O31 71.78(15) no
O41 Co1 O31 72.58(15) no
O51 Co1 O31 140.61(15) no
C11 O11 C101 114.4(5) no
C11 O11 Co1 112.0(3) no
C101 O11 Co1 111.3(3) no
C31 O21 C21 116.8(5) no
C31 O21 Co1 116.7(4) no
C21 O21 Co1 117.4(3) no
C51 O31 C41 113.2(5) no
C51 O31 Co1 114.3(3) no
C41 O31 Co1 115.0(3) no
C71 O41 C61 112.7(5) no
C71 O41 Co1 115.2(3) no
C61 O41 Co1 113.3(4) no
C81 O51 C91 113.7(4) no
C81 O51 Co1 111.8(3) no
C91 O51 Co1 111.3(3) no
Co1 O61 H1W 127(5) no
Co1 O61 H2W 116(4) no
H1W O61 H2W 106(3) no
Co1 O71 H3W 117(5) no
Co1 O71 H4W 123(4) no
H3W O71 H4W 109(3) no
O11 C11 C21 105.2(5) no
O11 C11 H11A 110.7 no
C21 C11 H11A 110.7 no
O11 C11 H11B 110.7 no
C21 C11 H11B 110.7 no
H11A C11 H11B 108.8 no
O21 C21 C11 108.7(5) no
O21 C21 H21A 110.0 no
C11 C21 H21A 110.0 no
O21 C21 H21B 110.0 no
C11 C21 H21B 110.0 no
H21A C21 H21B 108.3 no
O21 C31 C41 107.4(5) no
O21 C31 H31A 110.2 no
C41 C31 H31A 110.2 no
O21 C31 H31B 110.2 no
C41 C31 H31B 110.2 no
H31A C31 H31B 108.5 no
O31 C41 C31 107.9(5) no
O31 C41 H41A 110.1 no
C31 C41 H41A 110.1 no
O31 C41 H41B 110.1 no
C31 C41 H41B 110.1 no
H41A C41 H41B 108.4 no
O31 C51 C61 105.8(5) no
O31 C51 H51A 110.6 no
C61 C51 H51A 110.6 no
O31 C51 H51B 110.6 no
C61 C51 H51B 110.6 no
H51A C51 H51B 108.7 no
O41 C61 C51 105.9(5) no
O41 C61 H61A 110.5 no
C51 C61 H61A 110.5 no
O41 C61 H61B 110.5 no
C51 C61 H61B 110.5 no
H61A C61 H61B 108.7 no
O41 C71 C81 107.1(5) no
O41 C71 H71A 110.3 no
C81 C71 H71A 110.3 no
O41 C71 H71B 110.3 no
C81 C71 H71B 110.3 no
H71A C71 H71B 108.5 no
O51 C81 C71 105.2(5) no
O51 C81 H81A 110.7 no
C71 C81 H81A 110.7 no
O51 C81 H81B 110.7 no
C71 C81 H81B 110.7 no
H81A C81 H81B 108.8 no
O51 C91 C101 105.2(4) no
O51 C91 H91A 110.7 no
C101 C91 H91A 110.7 no
O51 C91 H91B 110.7 no
C101 C91 H91B 110.7 no
H91A C91 H91B 108.8 no
O11 C101 C91 106.0(5) no
O11 C101 H10A 110.5 no
C91 C101 H10A 110.5 no
O11 C101 H10B 110.5 no
C91 C101 H10B 110.5 no
H10A C101 H10B 108.7 no
O62 Co2 O72 171.94(17) no
O62 Co2 O22 89.09(18) no
O72 Co2 O22 93.63(17) no
O62 Co2 O42 99.99(18) no
O72 Co2 O42 82.54(17) no
O22 Co2 O42 141.64(15) no
O62 Co2 O32 89.85(18) no
O72 Co2 O32 98.21(18) no
O22 Co2 O32 71.15(16) no
O42 Co2 O32 71.69(15) no
O62 Co2 O12 89.86(17) no
O72 Co2 O12 83.76(17) no
O22 Co2 O12 72.29(16) no
O42 Co2 O12 144.00(15) no
O32 Co2 O12 143.43(16) no
O62 Co2 O52 81.88(17) no
O72 Co2 O52 91.66(17) no
O22 Co2 O52 145.61(16) no
O42 Co2 O52 72.74(15) no
O32 Co2 O52 141.37(16) no
O12 Co2 O52 74.57(15) no
C102 O12 C12 114.1(5) no
C102 O12 Co2 111.3(3) no
C12 O12 Co2 112.7(3) no
C32 O22 C22 116.6(5) no
C32 O22 Co2 113.7(4) no
C22 O22 Co2 116.7(3) no
C52 O32 C42 117.2(5) no
C52 O32 Co2 117.0(4) no
C42 O32 Co2 118.3(4) no
C62 O42 C72 113.6(5) no
C62 O42 Co2 115.7(4) no
C72 O42 Co2 116.0(4) no
C82 O52 C92 113.7(5) no
C82 O52 Co2 112.1(3) no
C92 O52 Co2 111.2(3) no
Co2 O62 H5W 116(4) no
Co2 O62 H6W 129(4) no
H5W O62 H6W 104(3) no
Co2 O72 H7W 122(5) no
Co2 O72 H8W 115(4) no
H7W O72 H8W 102(3) no
O12 C12 C22 105.5(5) no
O12 C12 H12A 110.6 no
C22 C12 H12A 110.6 no
O12 C12 H12B 110.6 no
C22 C12 H12B 110.6 no
H12A C12 H12B 108.8 no
O22 C22 C12 105.9(5) no
O22 C22 H22A 110.6 no
C12 C22 H22A 110.6 no
O22 C22 H22B 110.6 no
C12 C22 H22B 110.6 no
H22A C22 H22B 108.7 no
O22 C32 C42 110.4(6) no
O22 C32 H32A 109.6 no
C42 C32 H32A 109.6 no
O22 C32 H32B 109.6 no
C42 C32 H32B 109.6 no
H32A C32 H32B 108.1 no
O32 C42 C32 109.4(5) no
O32 C42 H42A 109.8 no
C32 C42 H42A 109.8 no
O32 C42 H42B 109.8 no
C32 C42 H42B 109.8 no
H42A C42 H42B 108.2 no
O32 C52 C62 106.9(5) no
O32 C52 H52A 110.3 no
C62 C52 H52A 110.3 no
O32 C52 H52B 110.3 no
C62 C52 H52B 110.3 no
H52A C52 H52B 108.6 no
O42 C62 C52 107.0(5) no
O42 C62 H62A 110.3 no
C52 C62 H62A 110.3 no
O42 C62 H62B 110.3 no
C52 C62 H62B 110.3 no
H62A C62 H62B 108.6 no
O42 C72 C82 105.9(5) no
O42 C72 H72A 110.5 no
C82 C72 H72A 110.5 no
O42 C72 H72B 110.5 no
C82 C72 H72B 110.5 no
H72A C72 H72B 108.7 no
O52 C82 C72 106.7(5) no
O52 C82 H82A 110.4 no
C72 C82 H82A 110.4 no
O52 C82 H82B 110.4 no
C72 C82 H82B 110.4 no
H82A C82 H82B 108.6 no
O52 C92 C102 106.6(5) no
O52 C92 H92A 110.4 no
C102 C92 H92A 110.4 no
O52 C92 H92B 110.4 no
C102 C92 H92B 110.4 no
H92A C92 H92B 108.6 no
O12 C102 C92 106.4(5) no
O12 C102 H10C 110.5 no
C92 C102 H10C 110.5 no
O12 C102 H10D 110.5 no
C92 C102 H10D 110.5 no
H10C C102 H10D 108.6 no
O81 N1 O91 119.6(6) no
O81 N1 O101 121.1(6) no
O91 N1 O101 119.4(6) no
O82 N2 O102 121.1(6) no
O82 N2 O92 119.7(6) no
O102 N2 O92 119.2(5) no
O83 N3 O93 119.0(6) no
O83 N3 O103 120.3(6) no
O93 N3 O103 120.7(6) no
O84 N4 O94 120.6(6) no
O84 N4 O104 120.2(5) no
O94 N4 O104 119.2(5) no

loop_
_geom_bond_atom_site_label_1
_geom_bond_atom_site_label_2
_geom_bond_site_symmetry_2
_geom_bond_distance
_geom_bond_publ_flag
Co1 O71 . 2.049(5) no
Co1 O61 . 2.068(4) no
Co1 O11 . 2.192(4) no
Co1 O21 . 2.202(4) no
Co1 O41 . 2.212(4) no
Co1 O51 . 2.219(4) no
Co1 O31 . 2.239(4) no
O11 C11 . 1.436(7) no
O11 C101 . 1.447(6) no
O21 C31 . 1.428(7) no
O21 C21 . 1.433(7) no
O31 C51 . 1.431(6) no
O31 C41 . 1.443(6) no
O41 C71 . 1.428(7) no
O41 C61 . 1.432(6) no
O51 C81 . 1.441(7) no
O51 C91 . 1.450(6) no
O61 H1W . 0.79(2) no
O61 H2W . 0.77(2) no
O71 H3W . 0.77(2) no
O71 H4W . 0.78(2) no
C11 C21 . 1.484(8) no
C11 H11A . 0.9900 no
C11 H11B . 0.9900 no
C21 H21A . 0.9900 no
C21 H21B . 0.9900 no
C31 C41 . 1.465(9) no
C31 H31A . 0.9900 no
C31 H31B . 0.9900 no
C41 H41A . 0.9900 no
C41 H41B . 0.9900 no
C51 C61 . 1.499(8) no
C51 H51A . 0.9900 no
C51 H51B . 0.9900 no
C61 H61A . 0.9900 no
C61 H61B . 0.9900 no
C71 C81 . 1.509(8) no
C71 H71A . 0.9900 no
C71 H71B . 0.9900 no
C81 H81A . 0.9900 no
C81 H81B . 0.9900 no
C91 C101 . 1.500(8) no
C91 H91A . 0.9900 no
C91 H91B . 0.9900 no
C101 H10A . 0.9900 no
C101 H10B . 0.9900 no
Co2 O62 . 2.049(4) no
Co2 O72 . 2.071(5) no
Co2 O22 . 2.196(4) no
Co2 O42 . 2.203(5) no
Co2 O32 . 2.210(4) no
Co2 O12 . 2.213(4) no
Co2 O52 . 2.227(4) no
O12 C102 . 1.437(7) no
O12 C12 . 1.440(7) no
O22 C32 . 1.390(7) no
O22 C22 . 1.427(7) no
O32 C52 . 1.414(7) no
O32 C42 . 1.430(7) no
O42 C62 . 1.429(7) no
O42 C72 . 1.432(6) no
O52 C82 . 1.435(7) no
O52 C92 . 1.447(6) no
O62 H5W . 0.78(2) no
O62 H6W . 0.78(2) no
O72 H7W . 0.80(2) no
O72 H8W . 0.80(2) no
C12 C22 . 1.494(8) no
C12 H12A . 0.9900 no
C12 H12B . 0.9900 no
C22 H22A . 0.9900 no
C22 H22B . 0.9900 no
C32 C42 . 1.458(9) no
C32 H32A . 0.9900 no
C32 H32B . 0.9900 no
C42 H42A . 0.9900 no
C42 H42B . 0.9900 no
C52 C62 . 1.485(8) no
C52 H52A . 0.9900 no
C52 H52B . 0.9900 no
C62 H62A . 0.9900 no
C62 H62B . 0.9900 no
C72 C82 . 1.490(8) no
C72 H72A . 0.9900 no
C72 H72B . 0.9900 no
C82 H82A . 0.9900 no
C82 H82B . 0.9900 no
C92 C102 . 1.486(9) no
C92 H92A . 0.9900 no
C92 H92B . 0.9900 no
C102 H10C . 0.9900 no
C102 H10D . 0.9900 no
N1 O81 . 1.244(6) no
N1 O91 . 1.255(6) no
N1 O101 . 1.268(6) no
N2 O82 . 1.231(6) no
N2 O102 . 1.250(7) no
N2 O92 . 1.275(6) no
N3 O83 . 1.248(6) no
N3 O93 . 1.248(6) no
N3 O103 . 1.254(7) no
N4 O84 . 1.243(6) no
N4 O94 . 1.249(6) no
N4 O104 . 1.263(6) no

loop_
_geom_torsion_atom_site_label_1
_geom_torsion_atom_site_label_2
_geom_torsion_atom_site_label_3
_geom_torsion_atom_site_label_4
_geom_torsion
_geom_torsion_publ_flag
O71 Co1 O11 C11 -122.0(4) no
O61 Co1 O11 C11 65.1(4) no
O21 Co1 O11 C11 -33.1(4) no
O41 Co1 O11 C11 167.2(4) no
O51 Co1 O11 C11 147.4(4) no
O31 Co1 O11 C11 -13.0(5) no
O71 Co1 O11 C101 108.4(4) no
O61 Co1 O11 C101 -64.4(4) no
O21 Co1 O11 C101 -162.6(4) no
O41 Co1 O11 C101 37.7(5) no
O51 Co1 O11 C101 17.9(4) no
O31 Co1 O11 C101 -142.5(3) no
O71 Co1 O21 C31 -122.4(4) no
O61 Co1 O21 C31 66.4(4) no
O11 Co1 O21 C31 151.3(4) no
O41 Co1 O21 C31 -45.9(5) no
O51 Co1 O21 C31 152.2(4) no
O31 Co1 O21 C31 -15.6(4) no
O71 Co1 O21 C21 91.5(4) no
O61 Co1 O21 C21 -79.7(4) no
O11 Co1 O21 C21 5.2(4) no
O41 Co1 O21 C21 168.0(4) no
O51 Co1 O21 C21 6.1(6) no
O31 Co1 O21 C21 -161.7(4) no
O71 Co1 O31 C51 -64.6(4) no
O61 Co1 O31 C51 114.0(4) no
O11 Co1 O31 C51 -167.0(3) no
O21 Co1 O31 C51 -146.9(4) no
O41 Co1 O31 C51 12.9(4) no
O51 Co1 O31 C51 43.7(5) no
O71 Co1 O31 C41 68.8(4) no
O61 Co1 O31 C41 -112.6(4) no
O11 Co1 O31 C41 -33.6(5) no
O21 Co1 O31 C41 -13.5(4) no
O41 Co1 O31 C41 146.3(5) no
O51 Co1 O31 C41 177.1(4) no
O71 Co1 O41 C71 -99.6(4) no
O61 Co1 O41 C71 70.6(4) no
O11 Co1 O41 C71 -28.1(6) no
O21 Co1 O41 C71 -177.8(4) no
O51 Co1 O41 C71 -8.1(4) no
O31 Co1 O41 C71 152.0(4) no
O71 Co1 O41 C61 128.7(4) no
O61 Co1 O41 C61 -61.1(4) no
O11 Co1 O41 C61 -159.8(4) no
O21 Co1 O41 C61 50.4(5) no
O51 Co1 O41 C61 -139.8(4) no
O31 Co1 O41 C61 20.3(4) no
O71 Co1 O51 C81 58.8(4) no
O61 Co1 O51 C81 -126.1(4) no
O11 Co1 O51 C81 144.5(4) no
O21 Co1 O51 C81 143.6(4) no
O41 Co1 O51 C81 -24.2(3) no
O31 Co1 O51 C81 -54.9(5) no
O71 Co1 O51 C91 -69.6(4) no
O61 Co1 O51 C91 105.5(4) no
O11 Co1 O51 C91 16.1(4) no
O21 Co1 O51 C91 15.2(5) no
O41 Co1 O51 C91 -152.5(4) no
O31 Co1 O51 C91 176.8(4) no
C101 O11 C11 C21 -177.5(5) no
Co1 O11 C11 C21 54.6(5) no
C31 O21 C21 C11 -124.3(6) no
Co1 O21 C21 C11 21.8(7) no
O11 C11 C21 O21 -47.7(7) no
C21 O21 C31 C41 -172.8(5) no
Co1 O21 C31 C41 40.9(6) no
C51 O31 C41 C31 172.8(5) no
Co1 O31 C41 C31 38.9(6) no
O21 C31 C41 O31 -49.8(7) no
C41 O31 C51 C61 -175.6(5) no
Co1 O31 C51 C61 -41.4(5) no
C71 O41 C61 C51 178.7(5) no
Co1 O41 C61 C51 -48.3(6) no
O31 C51 C61 O41 57.1(6) no
C61 O41 C71 C81 168.8(5) no
Co1 O41 C71 C81 36.8(6) no
C91 O51 C81 C71 177.3(4) no
Co1 O51 C81 C71 50.3(5) no
O41 C71 C81 O51 -55.7(6) no
C81 O51 C91 C101 -173.0(5) no
Co1 O51 C91 C101 -45.6(5) no
C11 O11 C101 C91 -176.1(5) no
Co1 O11 C101 C91 -47.8(5) no
O51 C91 C101 O11 60.9(6) no
O62 Co2 O12 C102 -63.5(4) no
O72 Co2 O12 C102 111.6(4) no
O22 Co2 O12 C102 -152.6(4) no
O42 Co2 O12 C102 43.5(5) no
O32 Co2 O12 C102 -153.1(3) no
O52 Co2 O12 C102 18.1(4) no
O62 Co2 O12 C12 66.1(4) no
O72 Co2 O12 C12 -118.8(4) no
O22 Co2 O12 C12 -23.0(4) no
O42 Co2 O12 C12 173.1(4) no
O32 Co2 O12 C12 -23.5(5) no
O52 Co2 O12 C12 147.7(4) no
O62 Co2 O22 C32 120.3(5) no
O72 Co2 O22 C32 -67.3(5) no
O42 Co2 O22 C32 15.2(6) no
O32 Co2 O22 C32 30.1(4) no
O12 Co2 O22 C32 -149.6(5) no
O52 Co2 O22 C32 -165.6(4) no
O62 Co2 O22 C22 -99.5(4) no
O72 Co2 O22 C22 72.9(4) no
O42 Co2 O22 C22 155.5(4) no
O32 Co2 O22 C22 170.4(4) no
O12 Co2 O22 C22 -9.3(4) no
O52 Co2 O22 C22 -25.4(6) no
O62 Co2 O32 C52 113.4(4) no
O72 Co2 O32 C52 -66.5(4) no
O22 Co2 O32 C52 -157.5(5) no
O42 Co2 O32 C52 12.8(4) no
O12 Co2 O32 C52 -157.0(4) no
O52 Co2 O32 C52 36.7(6) no
O62 Co2 O32 C42 -97.7(5) no
O72 Co2 O32 C42 82.5(5) no
O22 Co2 O32 C42 -8.6(5) no
O42 Co2 O32 C42 161.7(6) no
O12 Co2 O32 C42 -8.1(7) no
O52 Co2 O32 C42 -174.4(5) no
O62 Co2 O42 C62 -69.3(4) no
O72 Co2 O42 C62 118.4(4) no
O22 Co2 O42 C62 32.0(5) no
O32 Co2 O42 C62 17.2(4) no
O12 Co2 O42 C62 -173.1(4) no
O52 Co2 O42 C62 -147.5(4) no
O62 Co2 O42 C72 67.4(4) no
O72 Co2 O42 C72 -104.9(4) no
O22 Co2 O42 C72 168.7(4) no
O32 Co2 O42 C72 153.9(4) no
O12 Co2 O42 C72 -36.4(5) no
O52 Co2 O42 C72 -10.8(4) no
O62 Co2 O52 C82 -124.3(4) no
O72 Co2 O52 C82 60.5(4) no
O22 Co2 O52 C82 159.4(4) no
O42 Co2 O52 C82 -21.1(4) no
O32 Co2 O52 C82 -44.9(5) no
O12 Co2 O52 C82 143.6(4) no
O62 Co2 O52 C92 107.2(4) no
O72 Co2 O52 C92 -68.0(4) no
O22 Co2 O52 C92 30.9(5) no
O42 Co2 O52 C92 -149.7(4) no
O32 Co2 O52 C92 -173.4(4) no
O12 Co2 O52 C92 15.0(4) no
C102 O12 C12 C22 177.8(5) no
Co2 O12 C12 C22 49.7(5) no
C32 O22 C22 C12 176.9(6) no
Co2 O22 C22 C12 37.8(6) no
O12 C12 C22 O22 -54.9(6) no
C22 O22 C32 C42 172.4(7) no
Co2 O22 C32 C42 -47.3(8) no
C52 O32 C42 C32 136.5(7) no
Co2 O32 C42 C32 -12.4(9) no
O22 C32 C42 O32 37.6(10) no
C42 O32 C52 C62 172.5(6) no
Co2 O32 C52 C62 -38.3(6) no
C72 O42 C62 C52 -179.9(5) no
Co2 O42 C62 C52 -42.1(6) no
O32 C52 C62 O42 50.0(6) no
C62 O42 C72 C82 176.4(5) no
Co2 O42 C72 C82 38.7(6) no
C92 O52 C82 C72 175.4(4) no
Co2 O52 C82 C72 48.2(5) no
O42 C72 C82 O52 -55.3(6) no
C82 O52 C92 C102 -172.2(5) no
Co2 O52 C92 C102 -44.5(5) no
C12 O12 C102 C92 -176.2(5) no
Co2 O12 C102 C92 -47.3(5) no
O52 C92 C102 O12 60.2(6) no
